data_1001863
loop_
_publ_author_name
'Guesdon, A'
'Leclaire, A'
'Borel, M M'
'Raveau, B'

_publ_section_title
;
Significant structural disorganization in alkaline molybdenum(V)
aluminophosphates
;
_journal_coden_ASTM CMATEX
_journal_name_full 'Chemistry of Materials (1,1989-'
_journal_page_first 1873
_journal_page_last 1878
_journal_paper_doi 10.1021/cm00058a018
_journal_volume 7
_journal_year 1995
_chemical_formula_structural 'K2 Cs7 (Mo9 Al3 P11 O59)'
_chemical_formula_sum 'Al3 Cs7 K2 Mo9 O59 P11'
_chemical_name_systematic
;
Dipotassium heptacaesium tecto-nonamolybdo(V)trialumoundecaphosphate(V)
;
_space_group_IT_number 176
_symmetry_cell_setting hexagonal
_symmetry_Int_Tables_number 176
_symmetry_space_group_name_Hall '-P 6c'
_symmetry_space_group_name_H-M 'P 63/m'
_cell_angle_alpha 90
_cell_angle_beta 90
_cell_angle_gamma 120
_cell_formula_units_Z 2
_cell_length_a 16.952(2)
_cell_length_b 16.952(2)
_cell_length_c 11.833(1)
_cell_volume 2944.9
_refine_ls_R_factor_all 0.043
_cod_database_code 1001863

loop_
_symmetry_equiv_pos_as_xyz
x,y,z
-y,x-y,z
y-x,-x,z
-x,-y,1/2+z
y,y-x,1/2+z
x-y,x,1/2+z
-x,-y,-z
y,y-x,-z
x-y,x,-z
x,y,1/2-z
-y,x-y,1/2-z
y-x,-x,1/2-z

loop_
_atom_site_label
_atom_site_type_symbol
_atom_site_symmetry_multiplicity
_atom_site_Wyckoff_symbol
_atom_site_fract_x
_atom_site_fract_y
_atom_site_fract_z
_atom_site_occupancy
_atom_site_attached_hydrogens
_atom_site_calc_flag
K1 K1+ 12 i 0.14585(8) 0.52661(9) 0.4524(1) 0.333 0 d
Cs1 Cs1+ 12 i 0.14585(8) 0.52661(9) 0.4524(1) 0.667 0 d
Cs2 Cs1+ 12 i 0.02728(9) 0.1981(1) 0.2632(4) 0.5 0 d
Mo1 Mo5+ 6 h 0.27303(8) 0.44149(8) 0.25 1. 0 d
Mo2 Mo5+ 12 i 0.27964(6) 0.23429(6) 0.36063(9) 1. 0 d
P1 P5+ 6 h 0.4486(3) 0.4133(3) 0.25 1. 0 d
P2 P5+ 12 i 0.3785(2) 0.1285(2) 0.4822(2) 1. 0 d
P3 P5+ 4 f 0.6667 0.3333 0.7135(9) 0.5 0 d
P4 P5+ 4 f 0.3333 0.6667 0.700(1) 0.5 0 d
Al1 Al3+ 6 h 0.4871(3) 0.1557(3) 0.25 1. 0 d
O1 O2- 6 h 0.1615(8) 0.4079(8) 0.25 1. 0 d
O2 O2- 6 h 0.3193(8) 0.5756(9) 0.25 1. 0 d
O3 O2- 6 h 0.2548(7) 0.3115(7) 0.25 1. 0 d
O4 O2- 12 i 0.2869(5) 0.4478(5) 0.4209(7) 1. 0 d
O5 O2- 6 h 0.4139(7) 0.4826(7) 0.25 1. 0 d
O6 O2- 12 i 0.1704(6) 0.1495(6) 0.3772(9) 1. 0 d
O7 O2- 12 i 0.2720(5) 0.3037(5) 0.5025(8) 1. 0 d
O8 O2- 12 i 0.3412(5) 0.1936(5) 0.4767(8) 1. 0 d
O9 O2- 6 h 0.3192(8) 0.1776(8) 0.25 1. 0 d
O10 O2- 12 i 0.4147(5) 0.3543(5) 0.3554(7) 1. 0 d
O11 O2- 6 h 0.5533(8) 0.4684(9) 0.25 1. 0 d
O12 O2- 12 i 0.4299(6) 0.1317(6) 0.3765(8) 1. 0 d
O13 O2- 4 f 0.6667 0.3333 0.587(3) 0.5 0 d
O14 O2- 6 h 0.3039(9) 0.5738(9) 0.75 1. 0 d
O15 O2- 4 f 0.3333 0.6667 0.573(4) 0.5 0 d

loop_
_atom_type_symbol
_atom_type_oxidation_number
K1+ 1.000
Cs1+ 1.000
Mo5+ 5.000
P5+ 5.000
Al3+ 3.000
O2- -2.000
